data_7154662
loop_
_publ_author_name
'Uruvakili, Anasuyamma'
'Gangadhararao, G.'
'Kumara Swamy, K. C.'

_publ_section_title
;
 Gold(i) catalysed sequential dehydrative cyclisation/intermolecular [4 +
 2] cycloaddition of alkynyldienols onto activated alkynes/alkenes: a
 facile route to substituted norbornadienes/norbornenes.
;
_journal_issue 39
_journal_name_full 'Organic &amp; biomolecular chemistry'
_journal_page_first 10060
_journal_page_last 10071
_journal_paper_doi 10.1039/c5ob01458a
_journal_volume 13
_journal_year 2015
_chemical_formula_sum 'C34 H32 O4'
_chemical_formula_weight 504.60
_chemical_name_systematic
; 
 ? 
;
_space_group_IT_number 2
_symmetry_cell_setting triclinic
_symmetry_space_group_name_Hall '-P 1'
_symmetry_space_group_name_H-M 'P -1'
_atom_sites_solution_hydrogens geom
_atom_sites_solution_primary direct
_atom_sites_solution_secondary difmap
_audit_creation_method SHELXL-97
_audit_update_record
;
2015-04-25 deposited with the CCDC.
2015-08-21 downloaded from the CCDC.
;
_cell_angle_alpha 117.981(5)
_cell_angle_beta 94.366(5)
_cell_angle_gamma 104.498(4)
_cell_formula_units_Z 2
_cell_length_a 10.0941(5)
_cell_length_b 12.7419(5)
_cell_length_c 13.2345(8)
_cell_measurement_reflns_used 4122
_cell_measurement_temperature 293(2)
_cell_measurement_theta_max 71.5170
_cell_measurement_theta_min 3.8980
_cell_volume 1417.55(16)
_computing_cell_refinement 'CrysAlisPro, Oxford Diffraction Ltd.'
_computing_data_collection 'CrysAlisPro, Oxford Diffraction Ltd.'
_computing_data_reduction 'CrysAlisPro, Oxford Diffraction Ltd.'
_computing_structure_refinement 'SHELXL-97 (Sheldrick, 1997)'
_computing_structure_solution 'SHELXS-97 (Sheldrick, 1990)'
_diffrn_ambient_temperature 293(2)
_diffrn_measured_fraction_theta_full 0.970
_diffrn_measured_fraction_theta_max 0.970
_diffrn_measurement_device_type 'CCD area detector'
_diffrn_measurement_method 'phi and omega scans'
_diffrn_radiation_monochromator graphite
_diffrn_radiation_source 'fine-focus sealed tube'
_diffrn_radiation_type CuK\a
_diffrn_radiation_wavelength 1.54184
_diffrn_reflns_av_R_equivalents 0.0156
_diffrn_reflns_av_sigmaI/netI 0.0182
_diffrn_reflns_limit_h_max 12
_diffrn_reflns_limit_h_min -12
_diffrn_reflns_limit_k_max 14
_diffrn_reflns_limit_k_min -15
_diffrn_reflns_limit_l_max 14
_diffrn_reflns_limit_l_min -16
_diffrn_reflns_number 10094
_diffrn_reflns_theta_full 71.91
_diffrn_reflns_theta_max 71.91
_diffrn_reflns_theta_min 4.00
_diffrn_standards_decay_% none
_diffrn_standards_interval_count 'not applicable'
_diffrn_standards_interval_time 'not applicable'
_diffrn_standards_number 'not applicable'
_exptl_absorpt_coefficient_mu 0.606
_exptl_absorpt_correction_T_max 1.00000
_exptl_absorpt_correction_T_min 0.33907
_exptl_absorpt_correction_type empirical
_exptl_absorpt_process_details 'CrysAlisPro, Oxford Diffraction Ltd.'
_exptl_crystal_colour 'orange yellow'
_exptl_crystal_density_diffrn 1.182
_exptl_crystal_density_method 'not measured'
_exptl_crystal_description blocks
_exptl_crystal_F_000 536
_exptl_crystal_size_max 0.28
_exptl_crystal_size_mid 0.26
_exptl_crystal_size_min 0.22
_refine_diff_density_max 0.182
_refine_diff_density_min -0.218
_refine_diff_density_rms 0.040
_refine_ls_extinction_method none
_refine_ls_goodness_of_fit_ref 1.063
_refine_ls_hydrogen_treatment mixed
_refine_ls_matrix_type full
_refine_ls_number_parameters 343
_refine_ls_number_reflns 5417
_refine_ls_number_restraints 0
_refine_ls_restrained_S_all 1.063
_refine_ls_R_factor_all 0.0602
_refine_ls_R_factor_gt 0.0497
_refine_ls_shift/su_max 0.000
_refine_ls_shift/su_mean 0.000
_refine_ls_structure_factor_coef Fsqd
_refine_ls_weighting_details 'calc w=1/[\s^2^(Fo^2^)+(0.0844P)^2^+0.1011P] where P=(Fo^2^+2Fc^2^)/3'
_refine_ls_weighting_scheme calc
_refine_ls_wR_factor_gt 0.1435
_refine_ls_wR_factor_ref 0.1563
_reflns_number_gt 4224
_reflns_number_total 5417
_reflns_threshold_expression >2sigma(I)
_cod_data_source_file c5ob01458a2.cif
_cod_data_source_block compound28
_cod_depositor_comments
;
The following automatic conversions were performed:

'_symmetry_cell_setting' value 'Triclinic' changed to 'triclinic'
according to
/usr/data/users/saulius/crontab/automatic-downloads/rss-feeds/RSC/lib/dictionaries/cif_core.dic
dictionary named 'cif_core.dic' version 2.4.2 from 2011-04-26.

Automatic conversion script
Id: cif_fix_values 3271 2015-04-21 07:52:19Z andrius 

 Adding full bibliography for 7154658--7154662.cif.
;
_cod_original_cell_volume 1417.55(12)
_cod_original_sg_symbol_H-M P-1
_cod_database_code 7154662

loop_
_symmetry_equiv_pos_as_xyz
'x, y, z'
'-x, -y, -z'

loop_
_atom_site_label
_atom_site_type_symbol
_atom_site_fract_x
_atom_site_fract_y
_atom_site_fract_z
_atom_site_U_iso_or_equiv
_atom_site_adp_type
_atom_site_occupancy
_atom_site_symmetry_multiplicity
_atom_site_calc_flag
_atom_site_refinement_flags
C10 C 0.92661(17) 0.45467(15) 0.18760(14) 0.0673(4) Uani 1 1 d .
C15 C 0.95044(18) 0.34375(15) 0.12649(14) 0.0686(4) Uani 1 1 d .
C14 C 0.84160(18) 0.24883(16) 0.14098(15) 0.0727(4) Uani 1 1 d .
H14 H 0.8233 0.1607 0.0813 0.087 Uiso 1 1 calc R
C13 C 0.88637(17) 0.28186(15) 0.26982(14) 0.0693(4) Uani 1 1 d .
H13 H 0.9876 0.2969 0.2879 0.083 Uiso 1 1 calc R
C12 C 0.85878(16) 0.40995(15) 0.34209(14) 0.0649(4) Uani 1 1 d .
H12 H 0.9475 0.4768 0.3914 0.078 Uiso 1 1 calc R
C11 C 0.80000(16) 0.43206(15) 0.24179(14) 0.0663(4) Uani 1 1 d .
C34 C 0.71652(18) 0.29649(16) 0.14525(15) 0.0753(4) Uani 1 1 d .
H34A H 0.6413 0.2562 0.1696 0.090 Uiso 1 1 calc R
H34B H 0.6804 0.2902 0.0719 0.090 Uiso 1 1 calc R
C9 C 1.00360(18) 0.57460(16) 0.20844(14) 0.0684(4) Uani 1 1 d .
C8 C 1.06114(19) 0.67640(17) 0.22175(15) 0.0720(4) Uani 1 1 d .
C5 C 1.12358(17) 0.79513(15) 0.23165(14) 0.0678(4) Uani 1 1 d .
C4 C 1.2528(2) 0.8254(2) 0.20451(19) 0.0857(5) Uani 1 1 d .
H4 H 1.3011 0.7676 0.1805 0.103 Uiso 1 1 calc R
C3 C 1.3097(2) 0.9392(2) 0.2126(2) 0.0985(6) Uani 1 1 d .
H3 H 1.3969 0.9577 0.1949 0.118 Uiso 1 1 calc R
C2 C 1.2412(2) 1.0268(2) 0.2464(2) 0.0928(6) Uani 1 1 d .
C7 C 1.1121(2) 0.99577(19) 0.2719(2) 0.0914(6) Uani 1 1 d .
H7 H 1.0632 1.0531 0.2940 0.110 Uiso 1 1 calc R
C6 C 1.05413(19) 0.88315(17) 0.26573(17) 0.0806(5) Uani 1 1 d .
H6 H 0.9675 0.8655 0.2845 0.097 Uiso 1 1 calc R
C1 C 1.3060(3) 1.1542(3) 0.2591(3) 0.1465(13) Uani 1 1 d .
H1A H 1.2428 1.2019 0.2833 0.220 Uiso 1 1 calc R
H1B H 1.3233 1.1436 0.1851 0.220 Uiso 1 1 calc R
H1C H 1.3931 1.1980 0.3170 0.220 Uiso 1 1 calc R
C16 C 1.06513(18) 0.31640(15) 0.06756(13) 0.0682(4) Uani 1 1 d .
C22 C 1.14549(19) 0.39640(17) 0.03413(15) 0.0758(4) Uani 1 1 d .
H22 H 1.1264 0.4695 0.0494 0.091 Uiso 1 1 calc R
C21 C 1.2527(2) 0.36821(18) -0.02127(16) 0.0789(5) Uani 1 1 d .
H21 H 1.3037 0.4224 -0.0436 0.095 Uiso 1 1 calc R
C19 C 1.28612(19) 0.26168(18) -0.04439(15) 0.0755(4) Uani 1 1 d .
C18 C 1.2066(2) 0.18224(19) -0.01250(17) 0.0838(5) Uani 1 1 d .
H18 H 1.2263 0.1093 -0.0278 0.101 Uiso 1 1 calc R
C17 C 1.0979(2) 0.20889(18) 0.04202(17) 0.0809(5) Uani 1 1 d .
H17 H 1.0456 0.1530 0.0620 0.097 Uiso 1 1 calc R
C20 C 1.4033(2) 0.2320(2) -0.10541(19) 0.0946(6) Uani 1 1 d .
H20A H 1.4115 0.1550 -0.1140 0.142 Uiso 1 1 calc R
H20B H 1.4900 0.2990 -0.0595 0.142 Uiso 1 1 calc R
H20C H 1.3829 0.2233 -0.1815 0.142 Uiso 1 1 calc R
C32 C 0.8116(2) 0.17929(17) 0.29257(18) 0.0787(5) Uani 1 1 d .
C33 C 0.7959(3) 0.1189(3) 0.4355(3) 0.1184(8) Uani 1 1 d .
H33A H 0.8392 0.1482 0.5152 0.178 Uiso 1 1 calc R
H33B H 0.8068 0.0392 0.3847 0.178 Uiso 1 1 calc R
H33C H 0.6978 0.1096 0.4289 0.178 Uiso 1 1 calc R
C30 C 0.75358(17) 0.40621(15) 0.41638(15) 0.0694(4) Uani 1 1 d .
C31 C 0.7087(3) 0.5034(2) 0.6044(2) 0.1139(9) Uani 1 1 d .
H31A H 0.7524 0.5744 0.6816 0.171 Uiso 1 1 calc R
H31B H 0.6889 0.4275 0.6078 0.171 Uiso 1 1 calc R
H31C H 0.6227 0.5099 0.5756 0.171 Uiso 1 1 calc R
C23 C 0.72915(17) 0.53134(16) 0.28345(14) 0.0678(4) Uani 1 1 d .
C24 C 0.59269(18) 0.50692(18) 0.23092(16) 0.0760(4) Uani 1 1 d .
H24 H 0.5431 0.4277 0.1671 0.091 Uiso 1 1 calc R
C25 C 0.5289(2) 0.5993(2) 0.27237(18) 0.0835(5) Uani 1 1 d .
H25 H 0.4373 0.5809 0.2355 0.100 Uiso 1 1 calc R
C26 C 0.5985(2) 0.7178(2) 0.36705(18) 0.0833(5) Uani 1 1 d .
C28 C 0.7346(2) 0.74197(19) 0.41792(18) 0.0864(5) Uani 1 1 d .
H28 H 0.7845 0.8216 0.4810 0.104 Uiso 1 1 calc R
C29 C 0.7991(2) 0.65065(17) 0.37749(17) 0.0804(5) Uani 1 1 d .
H29 H 0.8912 0.6698 0.4142 0.097 Uiso 1 1 calc R
C27 C 0.5275(3) 0.8174(3) 0.4153(2) 0.1150(8) Uani 1 1 d .
H27A H 0.4333 0.7843 0.3694 0.172 Uiso 1 1 calc R
H27B H 0.5791 0.8894 0.4118 0.172 Uiso 1 1 calc R
H27C H 0.5250 0.8415 0.4955 0.172 Uiso 1 1 calc R
O1 O 0.72242(18) 0.08279(13) 0.22217(14) 0.1064(5) Uani 1 1 d .
O2 O 0.86213(16) 0.20847(14) 0.40204(13) 0.0941(4) Uani 1 1 d .
O3 O 0.64018(14) 0.32867(14) 0.38249(13) 0.1014(5) Uani 1 1 d .
O4 O 0.80233(13) 0.50081(11) 0.52639(10) 0.0798(3) Uani 1 1 d .

loop_
_atom_site_aniso_label
_atom_site_aniso_U_11
_atom_site_aniso_U_22
_atom_site_aniso_U_33
_atom_site_aniso_U_23
_atom_site_aniso_U_13
_atom_site_aniso_U_12
C10 0.0690(9) 0.0731(9) 0.0576(8) 0.0311(7) 0.0189(7) 0.0220(7)
C15 0.0746(9) 0.0711(9) 0.0543(8) 0.0276(7) 0.0196(7) 0.0214(7)
C14 0.0772(10) 0.0646(9) 0.0621(9) 0.0234(7) 0.0210(8) 0.0172(7)
C13 0.0641(8) 0.0704(9) 0.0680(9) 0.0320(8) 0.0226(7) 0.0174(7)
C12 0.0569(8) 0.0677(9) 0.0596(8) 0.0281(7) 0.0159(6) 0.0117(6)
C11 0.0612(8) 0.0692(9) 0.0576(8) 0.0265(7) 0.0144(6) 0.0152(7)
C34 0.0702(9) 0.0756(10) 0.0603(9) 0.0239(8) 0.0123(7) 0.0149(8)
C9 0.0718(9) 0.0741(10) 0.0597(9) 0.0319(8) 0.0229(7) 0.0260(8)
C8 0.0767(10) 0.0769(10) 0.0611(9) 0.0323(8) 0.0222(7) 0.0265(8)
C5 0.0715(9) 0.0704(9) 0.0568(8) 0.0292(7) 0.0164(7) 0.0212(7)
C4 0.0805(11) 0.0982(13) 0.0914(13) 0.0530(11) 0.0354(10) 0.0343(10)
C3 0.0784(12) 0.1173(16) 0.1084(16) 0.0700(14) 0.0274(11) 0.0171(11)
C2 0.0874(13) 0.0883(13) 0.0932(14) 0.0537(11) -0.0055(10) 0.0054(10)
C7 0.0848(12) 0.0732(11) 0.1012(15) 0.0375(10) 0.0024(10) 0.0211(9)
C6 0.0701(10) 0.0748(10) 0.0831(12) 0.0301(9) 0.0179(8) 0.0220(8)
C1 0.132(2) 0.116(2) 0.184(3) 0.103(2) -0.018(2) -0.0103(17)
C16 0.0762(9) 0.0718(9) 0.0509(8) 0.0263(7) 0.0195(7) 0.0235(7)
C22 0.0827(11) 0.0777(10) 0.0682(10) 0.0349(8) 0.0270(8) 0.0287(8)
C21 0.0817(11) 0.0811(11) 0.0697(10) 0.0354(9) 0.0282(8) 0.0224(9)
C19 0.0752(10) 0.0860(11) 0.0554(9) 0.0269(8) 0.0186(7) 0.0276(8)
C18 0.1032(13) 0.0849(12) 0.0728(11) 0.0384(9) 0.0343(10) 0.0443(10)
C17 0.0989(13) 0.0812(11) 0.0727(11) 0.0415(9) 0.0371(9) 0.0345(10)
C20 0.0894(13) 0.1060(15) 0.0825(13) 0.0383(11) 0.0351(11) 0.0373(11)
C32 0.0818(11) 0.0716(10) 0.0817(12) 0.0369(9) 0.0320(9) 0.0229(9)
C33 0.140(2) 0.1239(19) 0.124(2) 0.0872(17) 0.0550(17) 0.0358(16)
C30 0.0623(9) 0.0704(9) 0.0647(9) 0.0295(8) 0.0192(7) 0.0132(7)
C31 0.1102(17) 0.1121(16) 0.0840(14) 0.0297(12) 0.0530(13) 0.0121(13)
C23 0.0638(8) 0.0764(10) 0.0593(8) 0.0315(8) 0.0202(7) 0.0206(7)
C24 0.0677(9) 0.0905(11) 0.0664(10) 0.0374(9) 0.0214(7) 0.0229(8)
C25 0.0721(10) 0.1121(14) 0.0827(12) 0.0558(11) 0.0312(9) 0.0384(10)
C26 0.0936(13) 0.0967(13) 0.0834(12) 0.0527(11) 0.0448(10) 0.0464(11)
C28 0.0961(13) 0.0794(11) 0.0752(11) 0.0298(9) 0.0298(10) 0.0311(10)
C29 0.0730(10) 0.0792(11) 0.0734(11) 0.0267(9) 0.0175(8) 0.0241(8)
C27 0.128(2) 0.1285(19) 0.123(2) 0.0675(16) 0.0620(16) 0.0770(17)
O1 0.1245(12) 0.0734(8) 0.0974(10) 0.0367(8) 0.0306(9) 0.0062(8)
O2 0.0989(9) 0.1044(10) 0.0917(9) 0.0628(8) 0.0294(8) 0.0236(8)
O3 0.0720(8) 0.1009(9) 0.0868(9) 0.0275(7) 0.0278(7) -0.0037(7)
O4 0.0749(7) 0.0809(7) 0.0638(7) 0.0268(6) 0.0270(5) 0.0108(6)

loop_
_atom_type_symbol
_atom_type_description
_atom_type_scat_dispersion_real
_atom_type_scat_dispersion_imag
_atom_type_scat_source
C C 0.0181 0.0091 'International Tables Vol C Tables 4.2.6.8 and 6.1.1.4'
H H 0.0000 0.0000 'International Tables Vol C Tables 4.2.6.8 and 6.1.1.4'
N N 0.0311 0.0180 'International Tables Vol C Tables 4.2.6.8 and 6.1.1.4'
O O 0.0492 0.0322 'International Tables Vol C Tables 4.2.6.8 and 6.1.1.4'

loop_
_geom_angle_atom_site_label_1
_geom_angle_atom_site_label_2
_geom_angle_atom_site_label_3
_geom_angle
C15 C10 C9 129.14(15)
C15 C10 C11 107.84(14)
C9 C10 C11 122.91(14)
C10 C15 C16 129.62(15)
C10 C15 C14 106.17(14)
C16 C15 C14 123.89(15)
C15 C14 C34 101.20(14)
C15 C14 C13 105.82(13)
C34 C14 C13 101.94(13)
C32 C13 C14 113.23(14)
C32 C13 C12 114.99(13)
C14 C13 C12 102.96(13)
C30 C12 C13 113.83(13)
C30 C12 C11 110.68(13)
C13 C12 C11 102.15(12)
C23 C11 C34 119.98(14)
C23 C11 C10 116.55(14)
C34 C11 C10 99.10(12)
C23 C11 C12 113.56(13)
C34 C11 C12 100.95(13)
C10 C11 C12 104.18(13)
C14 C34 C11 94.51(13)
C8 C9 C10 175.50(19)
C9 C8 C5 176.67(19)
C6 C5 C4 117.86(17)
C6 C5 C8 120.42(16)
C4 C5 C8 121.70(16)
C3 C4 C5 120.74(19)
C4 C3 C2 121.6(2)
C3 C2 C7 117.46(19)
C3 C2 C1 121.7(2)
C7 C2 C1 120.9(2)
C6 C7 C2 121.9(2)
C7 C6 C5 120.47(18)
C17 C16 C22 116.93(16)
C17 C16 C15 120.94(16)
C22 C16 C15 122.13(16)
C21 C22 C16 120.86(17)
C19 C21 C22 121.68(17)
C18 C19 C21 117.64(16)
C18 C19 C20 121.34(18)
C21 C19 C20 121.00(18)
C19 C18 C17 121.19(18)
C16 C17 C18 121.69(18)
O1 C32 O2 123.89(18)
O1 C32 C13 125.47(19)
O2 C32 C13 110.60(16)
O3 C30 O4 123.17(15)
O3 C30 C12 125.28(15)
O4 C30 C12 111.55(13)
C29 C23 C24 117.60(16)
C29 C23 C11 120.51(15)
C24 C23 C11 121.88(15)
C23 C24 C25 120.75(18)
C26 C25 C24 121.50(18)
C28 C26 C25 117.47(17)
C28 C26 C27 120.9(2)
C25 C26 C27 121.6(2)
C26 C28 C29 121.53(19)
C23 C29 C28 121.13(18)
C32 O2 C33 115.81(18)
C30 O4 C31 115.23(14)

loop_
_geom_bond_atom_site_label_1
_geom_bond_atom_site_label_2
_geom_bond_distance
C10 C15 1.355(2)
C10 C9 1.411(2)
C10 C11 1.543(2)
C15 C16 1.468(2)
C15 C14 1.514(2)
C14 C34 1.526(3)
C14 C13 1.550(2)
C13 C32 1.510(2)
C13 C12 1.568(2)
C12 C30 1.508(2)
C12 C11 1.584(2)
C11 C23 1.508(2)
C11 C34 1.537(2)
C9 C8 1.202(2)
C8 C5 1.424(2)
C5 C6 1.386(2)
C5 C4 1.388(2)
C4 C3 1.368(3)
C3 C2 1.375(3)
C2 C7 1.379(3)
C2 C1 1.512(3)
C7 C6 1.368(3)
C16 C17 1.382(2)
C16 C22 1.399(2)
C22 C21 1.381(2)
C21 C19 1.380(3)
C19 C18 1.376(3)
C19 C20 1.509(2)
C18 C17 1.385(3)
C32 O1 1.197(2)
C32 O2 1.336(2)
C33 O2 1.444(2)
C30 O3 1.1947(19)
C30 O4 1.327(2)
C31 O4 1.447(2)
C23 C29 1.383(2)
C23 C24 1.384(2)
C24 C25 1.389(3)
C25 C26 1.379(3)
C26 C28 1.375(3)
C26 C27 1.515(3)
C28 C29 1.383(3)
